data_7249324
loop_
_publ_author_name
'Wang, Weizhou'
'Ji, Baoming'

_publ_section_title
;
 The C--I&#x22EF;O halogen bonding in crown ether chemistry
;
_journal_issue 38
_journal_name_full CrystEngComm
_journal_page_first 5309
_journal_page_last 5313
_journal_paper_doi 10.1039/D4CE00853G
_journal_volume 26
_journal_year 2024
_chemical_formula_sum 'C10 H8 F4 I2 O2'
_chemical_formula_weight 489.96
_space_group_IT_number 2
_space_group_name_Hall '-P 1'
_space_group_name_H-M_alt 'P -1'
_symmetry_cell_setting triclinic
_symmetry_space_group_name_H-M 'P -1'
_atom_sites_solution_hydrogens geom
_atom_sites_solution_primary direct
_atom_sites_solution_secondary difmap
_audit_creation_method SHELXL-97
_audit_update_record
;
2023-07-17 deposited with the CCDC.	2024-09-11 downloaded from the CCDC.
;
_cell_angle_alpha 94.007(7)
_cell_angle_beta 103.778(7)
_cell_angle_gamma 113.576(7)
_cell_formula_units_Z 2
_cell_length_a 7.5395(6)
_cell_length_b 8.6077(7)
_cell_length_c 12.2413(10)
_cell_measurement_reflns_used 2010
_cell_measurement_temperature 293(2)
_cell_measurement_theta_max 26.2470
_cell_measurement_theta_min 3.7200
_cell_volume 694.90(11)
_computing_cell_refinement 'Bruker FRAMBO'
_computing_data_collection 'Bruker FRAMBO'
_computing_data_reduction 'Bruker SAINT'
_computing_molecular_graphics 'Bruker SHELXTL'
_computing_publication_material 'Bruker SHELXTL'
_computing_structure_refinement 'SHELXL-97 (Sheldrick, 1997)'
_computing_structure_solution 'SHELXS-97 (Sheldrick, 1990)'
_diffrn_ambient_temperature 293(2)
_diffrn_detector_area_resol_mean 16.2542
_diffrn_measured_fraction_theta_full 0.997
_diffrn_measured_fraction_theta_max 0.997
_diffrn_measurement_device_type 'Xcalibur, Eos, Gemini'
_diffrn_measurement_method 'phi and omega scans'
_diffrn_radiation_monochromator graphite
_diffrn_radiation_source 'Enhance (Mo) X-ray Source'
_diffrn_radiation_type MoK\a
_diffrn_radiation_wavelength 0.71073
_diffrn_reflns_av_R_equivalents 0.0317
_diffrn_reflns_av_sigmaI/netI 0.0551
_diffrn_reflns_limit_h_max 9
_diffrn_reflns_limit_h_min -9
_diffrn_reflns_limit_k_max 10
_diffrn_reflns_limit_k_min -10
_diffrn_reflns_limit_l_max 15
_diffrn_reflns_limit_l_min -15
_diffrn_reflns_number 5112
_diffrn_reflns_theta_full 26.37
_diffrn_reflns_theta_max 26.37
_diffrn_reflns_theta_min 3.41
_exptl_absorpt_coefficient_mu 4.562
_exptl_absorpt_correction_T_max 0.6338
_exptl_absorpt_correction_T_min 0.4939
_exptl_absorpt_correction_type multi-scan
_exptl_absorpt_process_details
;
CrysAlisPro, Agilent Technologies,
Version 1.171.36.32 (release 02-08-2013 CrysAlis171 .NET)
(compiled Aug  2 2013,16:46:58)
Empirical absorption correction using spherical harmonics,
 implemented in SCALE3 ABSPACK scaling algorithm.
;
_exptl_crystal_colour yellow
_exptl_crystal_density_diffrn 2.342
_exptl_crystal_density_method 'not measured'
_exptl_crystal_description block
_exptl_crystal_F_000 452
_exptl_crystal_size_max 0.18
_exptl_crystal_size_mid 0.15
_exptl_crystal_size_min 0.11
_refine_diff_density_max 0.675
_refine_diff_density_min -0.940
_refine_diff_density_rms 0.132
_refine_ls_extinction_coef 0.0593(18)
_refine_ls_extinction_expression Fc^*^=kFc[1+0.001xFc^2^\l^3^/sin(2\q)]^-1/4^
_refine_ls_extinction_method SHELXL
_refine_ls_goodness_of_fit_ref 1.056
_refine_ls_hydrogen_treatment constr
_refine_ls_matrix_type full
_refine_ls_number_parameters 164
_refine_ls_number_reflns 2833
_refine_ls_number_restraints 0
_refine_ls_restrained_S_all 1.056
_refine_ls_R_factor_all 0.0609
_refine_ls_R_factor_gt 0.0410
_refine_ls_shift/su_max 0.001
_refine_ls_shift/su_mean 0.000
_refine_ls_structure_factor_coef Fsqd
_refine_ls_weighting_details 'calc w=1/[\s^2^(Fo^2^)+(0.0359P)^2^+0.0000P] where P=(Fo^2^+2Fc^2^)/3'
_refine_ls_weighting_scheme calc
_refine_ls_wR_factor_gt 0.0819
_refine_ls_wR_factor_ref 0.0966
_reflns_number_gt 2117
_reflns_number_total 2833
_reflns_threshold_expression >2sigma(I)
_cod_data_source_file d4ce00853g2.cif
_cod_data_source_block C4-I14
_cod_depositor_comments
;
The following automatic conversions were performed:

data item '_symmetry_cell_setting' value 'Triclinic' was changed to
'triclinic' in accordance with the
/home/data/users/saulius/crontab/automatic-downloads/rss-feeds/RSC/lib/dictionaries/cif_core.dic
dictionary named 'cif_core.dic' version 2.4.2 last updated on
2011-04-26.

Automatic conversion script
Id: cif_fix_values 8170 2020-07-09 18:12:32Z antanas 

 Adding full bibliography for 7249319--7249331.cif.
;
_cod_original_cell_volume 694.90(10)
_cod_original_sg_symbol_H-M P-1
_cod_database_code 7249324

loop_
_symmetry_equiv_pos_as_xyz
'x, y, z'
'-x, -y, -z'

loop_
_atom_site_label
_atom_site_type_symbol
_atom_site_fract_x
_atom_site_fract_y
_atom_site_fract_z
_atom_site_U_iso_or_equiv
_atom_site_adp_type
_atom_site_occupancy
_atom_site_symmetry_multiplicity
_atom_site_calc_flag
_atom_site_refinement_flags
_atom_site_disorder_assembly
_atom_site_disorder_group
C1 C 0.5835(8) 0.5848(8) 0.9219(4) 0.0460(14) Uani 1 1 d . . .
C2 C 0.4656(8) 0.4102(8) 0.8912(4) 0.0464(14) Uani 1 1 d . . .
C3 C 0.3812(9) 0.3270(8) 0.9706(5) 0.0513(15) Uani 1 1 d . . .
C4 C 0.0665(8) 0.5843(8) 0.9133(4) 0.0475(14) Uani 1 1 d . . .
C5 C -0.0286(8) 0.4080(8) 0.8977(4) 0.0491(15) Uani 1 1 d . . .
C6 C -0.0946(9) 0.3259(8) 0.9819(5) 0.0532(15) Uani 1 1 d . . .
C7 C 0.8602(8) 0.1705(9) 0.5057(5) 0.0642(19) Uani 1 1 d . . .
H7A H 0.9520 0.2823 0.5532 0.077 Uiso 1 1 calc R . .
H7B H 0.9370 0.1307 0.4672 0.077 Uiso 1 1 calc R . .
C8 C 0.6470(9) 0.3149(8) 0.4619(5) 0.0627(18) Uani 1 1 d . . .
H8A H 0.7092 0.4196 0.4332 0.075 Uiso 1 1 calc R . .
H8B H 0.6943 0.3423 0.5449 0.075 Uiso 1 1 calc R . .
C9 C 0.4222(10) 0.2502(9) 0.4228(5) 0.0626(18) Uani 1 1 d . . .
H9A H 0.3872 0.3457 0.4339 0.075 Uiso 1 1 calc R . .
H9B H 0.3725 0.2014 0.3417 0.075 Uiso 1 1 calc R . .
C10 C 0.2222(9) -0.0470(8) 0.4199(5) 0.0564(16) Uani 1 1 d . . .
H10A H 0.3129 -0.0776 0.3884 0.068 Uiso 1 1 calc R . .
H10B H 0.1124 -0.0530 0.3568 0.068 Uiso 1 1 calc R . .
F1 F 0.6706(5) 0.6730(5) 0.8481(3) 0.0659(10) Uani 1 1 d . . .
F2 F 0.2627(6) 0.1576(5) 0.9458(3) 0.0801(12) Uani 1 1 d . . .
F3 F -0.0560(6) 0.3133(5) 0.7980(3) 0.0756(12) Uani 1 1 d . . .
F4 F -0.1875(7) 0.1518(5) 0.9592(4) 0.0896(14) Uani 1 1 d . . .
I1 I 0.41135(6) 0.27600(6) 0.72918(3) 0.0594(2) Uani 1 1 d . . .
I2 I 0.16497(7) 0.70805(7) 0.78425(4) 0.0684(2) Uani 1 1 d . . .
O1 O 0.7053(6) 0.1887(6) 0.4221(3) 0.0573(11) Uani 1 1 d . . .
O2 O 0.3275(6) 0.1220(5) 0.4844(3) 0.0529(11) Uani 1 1 d . . .

loop_
_atom_site_aniso_label
_atom_site_aniso_U_11
_atom_site_aniso_U_22
_atom_site_aniso_U_33
_atom_site_aniso_U_23
_atom_site_aniso_U_13
_atom_site_aniso_U_12
C1 0.055(3) 0.056(4) 0.038(3) 0.016(3) 0.018(2) 0.030(3)
C2 0.048(3) 0.062(4) 0.033(3) 0.008(3) 0.014(2) 0.027(3)
C3 0.057(4) 0.047(4) 0.046(3) 0.010(3) 0.014(3) 0.020(3)
C4 0.054(3) 0.062(4) 0.040(3) 0.011(3) 0.020(2) 0.034(3)
C5 0.055(3) 0.057(4) 0.034(3) -0.001(3) 0.010(2) 0.026(3)
C6 0.064(4) 0.044(4) 0.056(4) 0.010(3) 0.023(3) 0.025(3)
C7 0.051(4) 0.065(5) 0.068(4) 0.010(4) 0.019(3) 0.016(3)
C8 0.072(4) 0.045(4) 0.075(4) 0.015(3) 0.038(4) 0.019(3)
C9 0.091(5) 0.062(5) 0.057(4) 0.026(3) 0.033(4) 0.046(4)
C10 0.064(4) 0.059(4) 0.044(3) 0.005(3) 0.009(3) 0.029(3)
F1 0.082(2) 0.072(3) 0.0510(19) 0.0242(18) 0.0345(17) 0.029(2)
F2 0.103(3) 0.051(3) 0.070(2) 0.003(2) 0.033(2) 0.014(2)
F3 0.101(3) 0.075(3) 0.0442(19) -0.0060(18) 0.0276(19) 0.032(2)
F4 0.132(4) 0.047(3) 0.085(3) 0.011(2) 0.049(3) 0.024(2)
I1 0.0657(3) 0.0747(4) 0.0394(3) -0.0003(2) 0.01525(19) 0.0336(3)
I2 0.0806(4) 0.0873(4) 0.0602(3) 0.0369(3) 0.0375(2) 0.0455(3)
O1 0.079(3) 0.056(3) 0.051(2) 0.013(2) 0.029(2) 0.036(2)
O2 0.066(2) 0.049(3) 0.039(2) 0.0032(18) 0.0210(18) 0.018(2)

loop_
_atom_type_symbol
_atom_type_description
_atom_type_scat_dispersion_real
_atom_type_scat_dispersion_imag
_atom_type_scat_source
C C 0.0033 0.0016 'International Tables Vol C Tables 4.2.6.8 and 6.1.1.4'
H H 0.0000 0.0000 'International Tables Vol C Tables 4.2.6.8 and 6.1.1.4'
O O 0.0106 0.0060 'International Tables Vol C Tables 4.2.6.8 and 6.1.1.4'
F F 0.0171 0.0103 'International Tables Vol C Tables 4.2.6.8 and 6.1.1.4'
I I -0.4742 1.8119 'International Tables Vol C Tables 4.2.6.8 and 6.1.1.4'

loop_
_geom_angle_atom_site_label_1
_geom_angle_atom_site_label_2
_geom_angle_atom_site_label_3
_geom_angle
_geom_angle_site_symmetry_1
_geom_angle_site_symmetry_3
_geom_angle_publ_flag
F1 C1 C2 120.3(5) . . ?
F1 C1 C3 118.6(5) . 2_667 ?
C2 C1 C3 121.1(5) . 2_667 ?
C3 C2 C1 117.6(5) . . ?
C3 C2 I1 121.0(5) . . ?
C1 C2 I1 121.4(4) . . ?
F2 C3 C2 120.7(5) . . ?
F2 C3 C1 118.0(5) . 2_667 ?
C2 C3 C1 121.3(6) . 2_667 ?
C6 C4 C5 116.7(5) 2_567 . ?
C6 C4 I2 122.1(5) 2_567 . ?
C5 C4 I2 121.2(4) . . ?
F3 C5 C4 119.4(5) . . ?
F3 C5 C6 119.1(6) . . ?
C4 C5 C6 121.5(5) . . ?
F4 C6 C4 120.6(5) . 2_567 ?
F4 C6 C5 117.7(5) . . ?
C4 C6 C5 121.8(6) 2_567 . ?
O1 C7 C10 112.5(5) . 2_656 ?
O1 C7 H7A 109.1 . . ?
C10 C7 H7A 109.1 2_656 . ?
O1 C7 H7B 109.1 . . ?
C10 C7 H7B 109.1 2_656 . ?
H7A C7 H7B 107.8 . . ?
O1 C8 C9 110.6(5) . . ?
O1 C8 H8A 109.5 . . ?
C9 C8 H8A 109.5 . . ?
O1 C8 H8B 109.5 . . ?
C9 C8 H8B 109.5 . . ?
H8A C8 H8B 108.1 . . ?
O2 C9 C8 111.2(5) . . ?
O2 C9 H9A 109.4 . . ?
C8 C9 H9A 109.4 . . ?
O2 C9 H9B 109.4 . . ?
C8 C9 H9B 109.4 . . ?
H9A C9 H9B 108.0 . . ?
O2 C10 C7 109.8(5) . 2_656 ?
O2 C10 H10A 109.7 . . ?
C7 C10 H10A 109.7 2_656 . ?
O2 C10 H10B 109.7 . . ?
C7 C10 H10B 109.7 2_656 . ?
H10A C10 H10B 108.2 . . ?
C8 O1 C7 113.9(5) . . ?
C10 O2 C9 114.5(4) . . ?

loop_
_geom_bond_atom_site_label_1
_geom_bond_atom_site_label_2
_geom_bond_distance
_geom_bond_site_symmetry_2
_geom_bond_publ_flag
C1 F1 1.344(6) . ?
C1 C2 1.372(8) . ?
C1 C3 1.383(8) 2_667 ?
C2 C3 1.374(7) . ?
C2 I1 2.086(5) . ?
C3 F2 1.335(7) . ?
C3 C1 1.383(8) 2_667 ?
C4 C6 1.374(8) 2_567 ?
C4 C5 1.369(9) . ?
C4 I2 2.084(5) . ?
C5 F3 1.343(6) . ?
C5 C6 1.370(8) . ?
C6 F4 1.350(7) . ?
C6 C4 1.374(8) 2_567 ?
C7 O1 1.427(7) . ?
C7 C10 1.491(8) 2_656 ?
C7 H7A 0.9700 . ?
C7 H7B 0.9700 . ?
C8 O1 1.421(7) . ?
C8 C9 1.494(8) . ?
C8 H8A 0.9700 . ?
C8 H8B 0.9700 . ?
C9 O2 1.428(7) . ?
C9 H9A 0.9700 . ?
C9 H9B 0.9700 . ?
C10 O2 1.410(7) . ?
C10 C7 1.491(8) 2_656 ?
C10 H10A 0.9700 . ?
C10 H10B 0.9700 . ?

loop_
_geom_torsion_atom_site_label_1
_geom_torsion_atom_site_label_2
_geom_torsion_atom_site_label_3
_geom_torsion_atom_site_label_4
_geom_torsion
_geom_torsion_site_symmetry_1
_geom_torsion_site_symmetry_2
_geom_torsion_site_symmetry_3
_geom_torsion_site_symmetry_4
_geom_torsion_publ_flag
F1 C1 C2 C3 179.8(5) . . . . ?
C3 C1 C2 C3 1.1(10) 2_667 . . . ?
F1 C1 C2 I1 -1.4(8) . . . . ?
C3 C1 C2 I1 179.9(4) 2_667 . . . ?
C1 C2 C3 F2 179.1(6) . . . . ?
I1 C2 C3 F2 0.2(8) . . . . ?
C1 C2 C3 C1 -1.1(10) . . . 2_667 ?
I1 C2 C3 C1 -179.9(4) . . . 2_667 ?
C6 C4 C5 F3 -178.5(5) 2_567 . . . ?
I2 C4 C5 F3 1.0(8) . . . . ?
C6 C4 C5 C6 0.8(10) 2_567 . . . ?
I2 C4 C5 C6 -179.7(4) . . . . ?
F3 C5 C6 F4 -1.0(9) . . . . ?
C4 C5 C6 F4 179.7(6) . . . . ?
F3 C5 C6 C4 178.5(5) . . . 2_567 ?
C4 C5 C6 C4 -0.8(11) . . . 2_567 ?
O1 C8 C9 O2 73.1(7) . . . . ?
C9 C8 O1 C7 -137.4(5) . . . . ?
C10 C7 O1 C8 86.5(7) 2_656 . . . ?
C7 C10 O2 C9 176.8(5) 2_656 . . . ?
C8 C9 O2 C10 -108.5(6) . . . . ?
